data_1512238
loop_
_publ_author_name
'Wang, Xiang'
'Xu, Xiao-Ping'
'Wang, Shun-Yi'
'Zhou, Weiqun'
'Ji, Shun-Jun'

_publ_section_title
;
 Highly Efficient Chemoselective Synthesis of Polysubstituted Pyrroles via
 Isocyanide-Based Multicomponent Domino Reaction.
;
_journal_issue 16
_journal_name_full 'Organic letters'
_journal_page_first 4246
_journal_page_last 4249
_journal_paper_doi 10.1021/ol401976w
_journal_volume 15
_journal_year 2013
_chemical_formula_moiety 'C30 H32 N4'
_chemical_formula_sum 'C30 H32 N4'
_chemical_formula_weight 448.60
_chemical_name_systematic
; 
 ? 
;
_space_group_IT_number 14
_symmetry_cell_setting monoclinic
_symmetry_Int_Tables_number 14
_symmetry_space_group_name_Hall '-P 2ybc'
_symmetry_space_group_name_H-M 'P 1 21/c 1'
_atom_sites_solution_hydrogens geom
_atom_sites_solution_primary direct
_atom_sites_solution_secondary difmap
_audit_creation_method SHELXL-97
_cell_angle_alpha 90.00
_cell_angle_beta 95.745(8)
_cell_angle_gamma 90.00
_cell_formula_units_Z 4
_cell_length_a 18.969(5)
_cell_length_b 13.405(3)
_cell_length_c 10.267(3)
_cell_measurement_reflns_used 8513
_cell_measurement_temperature 293(2)
_cell_measurement_theta_max 25.3
_cell_measurement_theta_min 3.0
_cell_volume 2597.6(12)
_computing_cell_refinement CrystalClear
_computing_data_collection CrystalClear
_computing_data_reduction CrystalStructure
_computing_structure_refinement 'SHELXL-97 (Sheldrick, 1997)'
_computing_structure_solution 'SHELXS-97 (Sheldrick, 1990)'
_diffrn_ambient_temperature 293(2)
_diffrn_detector_area_resol_mean 7.31
_diffrn_measured_fraction_theta_full 0.974
_diffrn_measured_fraction_theta_max 0.974
_diffrn_measurement_device_type 'Rigaku Mercury'
_diffrn_measurement_method \w
_diffrn_radiation_monochromator graphite
_diffrn_radiation_source 'fine-focus sealed tube'
_diffrn_radiation_type MoK\a
_diffrn_radiation_wavelength 0.71070
_diffrn_reflns_av_R_equivalents 0.0335
_diffrn_reflns_av_sigmaI/netI 0.0305
_diffrn_reflns_limit_h_max 22
_diffrn_reflns_limit_h_min -20
_diffrn_reflns_limit_k_max 16
_diffrn_reflns_limit_k_min -16
_diffrn_reflns_limit_l_max 12
_diffrn_reflns_limit_l_min -12
_diffrn_reflns_number 21171
_diffrn_reflns_theta_full 25.35
_diffrn_reflns_theta_max 25.35
_diffrn_reflns_theta_min 3.04
_exptl_absorpt_coefficient_mu 0.068
_exptl_absorpt_correction_T_max 0.977
_exptl_absorpt_correction_T_min 0.828
_exptl_absorpt_correction_type multi-scan
_exptl_absorpt_process_details 'Jacobson, R. (1998) Private communication'
_exptl_crystal_colour colorless
_exptl_crystal_density_diffrn 1.147
_exptl_crystal_density_method 'not measured'
_exptl_crystal_description block
_exptl_crystal_F_000 960
_exptl_crystal_size_max 0.80
_exptl_crystal_size_mid 0.80
_exptl_crystal_size_min 0.35
_refine_diff_density_max 0.201
_refine_diff_density_min -0.310
_refine_diff_density_rms 0.038
_refine_ls_extinction_method none
_refine_ls_goodness_of_fit_ref 0.989
_refine_ls_hydrogen_treatment mixed
_refine_ls_matrix_type full
_refine_ls_number_parameters 311
_refine_ls_number_reflns 4639
_refine_ls_number_restraints 0
_refine_ls_restrained_S_all 0.989
_refine_ls_R_factor_all 0.0934
_refine_ls_R_factor_gt 0.0722
_refine_ls_shift/su_max 0.015
_refine_ls_shift/su_mean 0.000
_refine_ls_structure_factor_coef Fsqd
_refine_ls_weighting_details 'calc w=1/[\s^2^(Fo^2^)+(0.0659P)^2^+1.9473P] where P=(Fo^2^+2Fc^2^)/3'
_refine_ls_weighting_scheme calc
_refine_ls_wR_factor_gt 0.1566
_refine_ls_wR_factor_ref 0.1705
_reflns_number_gt 3683
_reflns_number_total 4639
_reflns_threshold_expression >2sigma(I)
_cod_data_source_file ol401976w_si_002.cif
_cod_data_source_block shelxl
_cod_original_sg_symbol_Hall '-P 2yab'
_cod_original_sg_symbol_H-M 'P 21/c'
_cod_database_code 1512238

loop_
_symmetry_equiv_pos_as_xyz
'x, y, z'
'-x, y+1/2, -z+1/2'
'-x, -y, -z'
'x, -y-1/2, z-1/2'

loop_
_atom_site_label
_atom_site_type_symbol
_atom_site_fract_x
_atom_site_fract_y
_atom_site_fract_z
_atom_site_U_iso_or_equiv
_atom_site_adp_type
_atom_site_occupancy
_atom_site_symmetry_multiplicity
_atom_site_calc_flag
_atom_site_refinement_flags
_atom_site_disorder_assembly
_atom_site_disorder_group
N1 N 0.27291(10) 0.43078(15) 0.94668(19) 0.0462(5) Uani 1 1 d . . .
N2 N 0.14517(10) 0.40064(15) 0.88109(18) 0.0440(5) Uani 1 1 d . . .
N3 N 0.02709(11) 0.41002(19) 0.7670(2) 0.0659(7) Uani 1 1 d . . .
H3A H 0.0068 0.4089 0.8339 0.079 Uiso 1 1 d R . .
H3B H 0.0020 0.4336 0.6990 0.079 Uiso 1 1 d R . .
N4 N 0.07781(13) 0.5418(2) 0.4666(2) 0.0791(8) Uani 1 1 d . . .
C1 C 0.21409(12) 0.42870(18) 0.8499(2) 0.0432(6) Uani 1 1 d . . .
C2 C 0.09827(12) 0.42839(19) 0.7770(2) 0.0452(6) Uani 1 1 d . . .
C3 C 0.13500(12) 0.47089(18) 0.6825(2) 0.0444(6) Uani 1 1 d . . .
C4 C 0.20828(12) 0.46994(18) 0.7277(2) 0.0439(6) Uani 1 1 d . . .
C5 C 0.12378(13) 0.33921(19) 0.9941(2) 0.0480(6) Uani 1 1 d . . .
C6 C 0.18625(14) 0.3080(2) 1.0888(3) 0.0657(8) Uani 1 1 d . . .
H6A H 0.2085 0.3662 1.1289 0.099 Uiso 1 1 calc R . .
H6B H 0.2198 0.2724 1.0423 0.099 Uiso 1 1 calc R . .
H6C H 0.1701 0.2658 1.1551 0.099 Uiso 1 1 calc R . .
C7 C 0.07493(15) 0.4017(2) 1.0716(3) 0.0664(8) Uani 1 1 d . . .
H7A H 0.0310 0.4135 1.0189 0.100 Uiso 1 1 calc R . .
H7B H 0.0973 0.4643 1.0950 0.100 Uiso 1 1 calc R . .
H7C H 0.0659 0.3665 1.1496 0.100 Uiso 1 1 calc R . .
C8 C 0.08789(17) 0.2434(2) 0.9407(3) 0.0715(9) Uani 1 1 d . . .
H8A H 0.1218 0.2028 0.9017 0.107 Uiso 1 1 calc R . .
H8B H 0.0496 0.2599 0.8760 0.107 Uiso 1 1 calc R . .
H8C H 0.0698 0.2073 1.0110 0.107 Uiso 1 1 calc R . .
C9 C 0.10393(13) 0.5101(2) 0.5630(3) 0.0538(7) Uani 1 1 d . . .
C10 C 0.26438(12) 0.50686(19) 0.6492(2) 0.0465(6) Uani 1 1 d . A .
C11 C 0.27116(14) 0.6061(2) 0.6186(3) 0.0601(7) Uani 1 1 d . . .
H11 H 0.2415 0.6527 0.6522 0.072 Uiso 1 1 calc R . .
C12 C 0.32141(16) 0.6380(2) 0.5386(3) 0.0702(8) Uani 1 1 d . A .
H12 H 0.3250 0.7057 0.5204 0.084 Uiso 1 1 calc R . .
C13 C 0.36603(15) 0.5721(3) 0.4855(3) 0.0664(8) Uani 1 1 d . . .
C14 C 0.35985(17) 0.4734(3) 0.5171(3) 0.0755(9) Uani 1 1 d . A .
H14 H 0.3903 0.4273 0.4848 0.091 Uiso 1 1 calc R . .
C15 C 0.30973(16) 0.4408(2) 0.5955(3) 0.0652(8) Uani 1 1 d . . .
H15 H 0.3062 0.3730 0.6128 0.078 Uiso 1 1 calc R A .
C16 C 0.4124(5) 0.6218(7) 0.3915(9) 0.084(3) Uiso 0.50 1 d P A 1
H16A H 0.4551 0.6459 0.4394 0.126 Uiso 0.50 1 calc PR A 1
H16B H 0.3872 0.6766 0.3484 0.126 Uiso 0.50 1 calc PR A 1
H16C H 0.4242 0.5741 0.3273 0.126 Uiso 0.50 1 calc PR A 1
C16A C 0.4263(5) 0.5912(7) 0.4024(8) 0.079(3) Uiso 0.50 1 d P A 2
H16D H 0.4597 0.5373 0.4133 0.119 Uiso 0.50 1 calc PR A 2
H16E H 0.4495 0.6525 0.4293 0.119 Uiso 0.50 1 calc PR A 2
H16F H 0.4079 0.5959 0.3121 0.119 Uiso 0.50 1 calc PR A 2
C17 C 0.29389(13) 0.5343(2) 0.9826(3) 0.0525(7) Uani 1 1 d . . .
H17A H 0.3039 0.5701 0.9044 0.063 Uiso 1 1 calc R . .
H17B H 0.3370 0.5329 1.0420 0.063 Uiso 1 1 calc R . .
C18 C 0.23723(13) 0.58873(19) 1.0467(2) 0.0494(6) Uani 1 1 d . . .
C19 C 0.23441(16) 0.5840(2) 1.1808(3) 0.0647(8) Uani 1 1 d . . .
H19 H 0.2681 0.5467 1.2318 0.078 Uiso 1 1 calc R . .
C20 C 0.18257(19) 0.6336(3) 1.2398(3) 0.0757(9) Uani 1 1 d . . .
H20 H 0.1813 0.6293 1.3299 0.091 Uiso 1 1 calc R . .
C21 C 0.13297(17) 0.6892(3) 1.1665(4) 0.0735(9) Uani 1 1 d . . .
H21 H 0.0983 0.7230 1.2069 0.088 Uiso 1 1 calc R . .
C22 C 0.13436(15) 0.6952(2) 1.0340(3) 0.0676(8) Uani 1 1 d . . .
H22 H 0.1005 0.7328 0.9840 0.081 Uiso 1 1 calc R . .
C23 C 0.18626(14) 0.6451(2) 0.9741(3) 0.0567(7) Uani 1 1 d . . .
H23 H 0.1869 0.6495 0.8838 0.068 Uiso 1 1 calc R . .
C24 C 0.33244(14) 0.3692(2) 0.9140(3) 0.0635(8) Uani 1 1 d . . .
H24A H 0.3513 0.3972 0.8375 0.076 Uiso 1 1 calc R . .
H24B H 0.3150 0.3028 0.8910 0.076 Uiso 1 1 calc R . .
C25 C 0.39188(13) 0.3606(2) 1.0231(3) 0.0558(7) Uani 1 1 d . . .
C26 C 0.46017(15) 0.3769(3) 0.9962(4) 0.0767(9) Uani 1 1 d . . .
H26 H 0.4695 0.3940 0.9119 0.092 Uiso 1 1 calc R . .
C27 C 0.51566(17) 0.3678(3) 1.0946(5) 0.0976(12) Uani 1 1 d . . .
H27 H 0.5618 0.3802 1.0760 0.117 Uiso 1 1 calc R . .
C28 C 0.50303(19) 0.3410(3) 1.2177(4) 0.0869(11) Uani 1 1 d . . .
H28 H 0.5405 0.3344 1.2828 0.104 Uiso 1 1 calc R . .
C29 C 0.43576(18) 0.3239(3) 1.2453(3) 0.0759(9) Uani 1 1 d . . .
H29 H 0.4270 0.3053 1.3295 0.091 Uiso 1 1 calc R . .
C30 C 0.38045(15) 0.3341(2) 1.1490(3) 0.0671(8) Uani 1 1 d . . .
H30 H 0.3344 0.3229 1.1692 0.081 Uiso 1 1 calc R . .

loop_
_atom_site_aniso_label
_atom_site_aniso_U_11
_atom_site_aniso_U_22
_atom_site_aniso_U_33
_atom_site_aniso_U_23
_atom_site_aniso_U_13
_atom_site_aniso_U_12
N1 0.0364(10) 0.0557(13) 0.0445(11) 0.0014(9) -0.0058(9) 0.0043(9)
N2 0.0386(10) 0.0531(12) 0.0392(11) 0.0090(9) -0.0021(8) -0.0003(9)
N3 0.0391(11) 0.1009(19) 0.0556(14) 0.0250(13) -0.0064(10) -0.0057(12)
N4 0.0569(14) 0.115(2) 0.0621(16) 0.0360(15) -0.0128(12) -0.0169(14)
C1 0.0360(12) 0.0504(14) 0.0423(13) 0.0033(11) -0.0010(10) 0.0015(10)
C2 0.0400(12) 0.0530(14) 0.0409(13) 0.0055(11) -0.0049(10) -0.0001(11)
C3 0.0402(12) 0.0525(14) 0.0389(13) 0.0058(11) -0.0039(10) -0.0025(11)
C4 0.0415(12) 0.0493(14) 0.0402(13) 0.0032(11) 0.0010(10) -0.0013(11)
C5 0.0476(14) 0.0526(15) 0.0435(14) 0.0112(11) 0.0027(11) 0.0003(11)
C6 0.0570(16) 0.080(2) 0.0590(17) 0.0281(15) -0.0008(13) 0.0020(15)
C7 0.0632(17) 0.083(2) 0.0536(17) 0.0085(15) 0.0095(14) 0.0045(16)
C8 0.080(2) 0.0595(18) 0.073(2) 0.0145(15) -0.0056(16) -0.0122(16)
C9 0.0426(13) 0.0665(17) 0.0508(16) 0.0123(13) -0.0022(12) -0.0095(12)
C10 0.0417(13) 0.0559(15) 0.0402(13) 0.0021(11) -0.0033(10) -0.0026(11)
C11 0.0558(16) 0.0610(18) 0.0643(18) 0.0132(14) 0.0104(14) 0.0067(13)
C12 0.0699(19) 0.068(2) 0.074(2) 0.0200(16) 0.0122(16) -0.0084(16)
C13 0.0560(17) 0.088(2) 0.0563(18) 0.0069(16) 0.0125(14) -0.0144(16)
C14 0.071(2) 0.084(2) 0.076(2) -0.0067(18) 0.0318(17) -0.0020(17)
C15 0.0706(18) 0.0619(18) 0.0659(18) -0.0071(14) 0.0201(15) -0.0043(15)
C17 0.0386(13) 0.0668(17) 0.0500(15) 0.0053(13) -0.0064(11) -0.0045(12)
C18 0.0469(14) 0.0524(15) 0.0477(15) 0.0012(12) -0.0012(11) -0.0094(12)
C19 0.0673(18) 0.075(2) 0.0500(16) 0.0031(14) -0.0026(14) -0.0092(16)
C20 0.088(2) 0.087(2) 0.0544(18) -0.0111(17) 0.0187(18) -0.023(2)
C21 0.0610(18) 0.074(2) 0.087(2) -0.0239(18) 0.0180(17) -0.0147(16)
C22 0.0589(17) 0.0611(18) 0.082(2) -0.0099(16) -0.0001(16) 0.0027(14)
C23 0.0589(16) 0.0571(16) 0.0532(16) 0.0010(13) 0.0016(13) -0.0002(13)
C24 0.0485(15) 0.086(2) 0.0545(16) -0.0052(15) -0.0030(13) 0.0154(14)
C25 0.0424(14) 0.0614(17) 0.0615(17) -0.0006(13) -0.0061(12) 0.0100(12)
C26 0.0498(17) 0.090(2) 0.088(2) 0.0138(19) 0.0002(16) 0.0027(16)
C27 0.0423(17) 0.114(3) 0.133(4) 0.013(3) -0.011(2) -0.0034(18)
C28 0.069(2) 0.088(3) 0.096(3) -0.003(2) -0.033(2) 0.0098(18)
C29 0.073(2) 0.082(2) 0.068(2) -0.0001(17) -0.0164(16) 0.0117(17)
C30 0.0539(16) 0.083(2) 0.0624(19) 0.0011(16) -0.0049(14) 0.0060(15)

loop_
_atom_type_symbol
_atom_type_description
_atom_type_scat_dispersion_real
_atom_type_scat_dispersion_imag
_atom_type_scat_source
C C 0.0033 0.0016 'International Tables Vol C Tables 4.2.6.8 and 6.1.1.4'
H H 0.0000 0.0000 'International Tables Vol C Tables 4.2.6.8 and 6.1.1.4'
N N 0.0061 0.0033 'International Tables Vol C Tables 4.2.6.8 and 6.1.1.4'

loop_
_geom_angle_atom_site_label_1
_geom_angle_atom_site_label_2
_geom_angle_atom_site_label_3
_geom_angle
C1 N1 C24 113.49(19)
C1 N1 C17 111.48(19)
C24 N1 C17 113.0(2)
C2 N2 C1 106.90(18)
C2 N2 C5 122.89(19)
C1 N2 C5 129.68(18)
C2 N3 H3A 118.9
C2 N3 H3B 117.0
H3A N3 H3B 114.6
C4 C1 N1 128.4(2)
C4 C1 N2 108.76(19)
N1 C1 N2 121.5(2)
N3 C2 C3 126.1(2)
N3 C2 N2 124.6(2)
C3 C2 N2 109.1(2)
C2 C3 C9 124.9(2)
C2 C3 C4 108.3(2)
C9 C3 C4 126.7(2)
C1 C4 C3 106.9(2)
C1 C4 C10 129.7(2)
C3 C4 C10 123.4(2)
N2 C5 C6 113.0(2)
N2 C5 C7 108.9(2)
C6 C5 C7 107.0(2)
N2 C5 C8 109.1(2)
C6 C5 C8 106.9(2)
C7 C5 C8 112.0(2)
C5 C6 H6A 109.5
C5 C6 H6B 109.5
H6A C6 H6B 109.5
C5 C6 H6C 109.5
H6A C6 H6C 109.5
H6B C6 H6C 109.5
C5 C7 H7A 109.5
C5 C7 H7B 109.5
H7A C7 H7B 109.5
C5 C7 H7C 109.5
H7A C7 H7C 109.5
H7B C7 H7C 109.5
C5 C8 H8A 109.5
C5 C8 H8B 109.5
H8A C8 H8B 109.5
C5 C8 H8C 109.5
H8A C8 H8C 109.5
H8B C8 H8C 109.5
N4 C9 C3 179.1(3)
C11 C10 C15 116.8(2)
C11 C10 C4 122.4(2)
C15 C10 C4 120.7(2)
C10 C11 C12 121.3(3)
C10 C11 H11 119.4
C12 C11 H11 119.4
C13 C12 C11 121.6(3)
C13 C12 H12 119.2
C11 C12 H12 119.2
C14 C13 C12 117.2(3)
C14 C13 C16 129.8(5)
C12 C13 C16 112.9(5)
C14 C13 C16A 112.5(4)
C12 C13 C16A 130.1(5)
C16 C13 C16A 18.7(5)
C13 C14 C15 121.7(3)
C13 C14 H14 119.1
C15 C14 H14 119.1
C10 C15 C14 121.4(3)
C10 C15 H15 119.3
C14 C15 H15 119.3
C13 C16 H16A 109.5
C13 C16 H16B 109.5
C13 C16 H16C 109.5
C13 C16A H16D 109.5
C13 C16A H16E 109.5
H16D C16A H16E 109.5
C13 C16A H16F 109.5
H16D C16A H16F 109.5
H16E C16A H16F 109.5
N1 C17 C18 112.2(2)
N1 C17 H17A 109.2
C18 C17 H17A 109.2
N1 C17 H17B 109.2
C18 C17 H17B 109.2
H17A C17 H17B 107.9
C23 C18 C19 117.8(3)
C23 C18 C17 121.4(2)
C19 C18 C17 120.9(2)
C20 C19 C18 121.0(3)
C20 C19 H19 119.5
C18 C19 H19 119.5
C21 C20 C19 120.3(3)
C21 C20 H20 119.8
C19 C20 H20 119.8
C22 C21 C20 120.0(3)
C22 C21 H21 120.0
C20 C21 H21 120.0
C21 C22 C23 120.0(3)
C21 C22 H22 120.0
C23 C22 H22 120.0
C22 C23 C18 121.0(3)
C22 C23 H23 119.5
C18 C23 H23 119.5
N1 C24 C25 114.0(2)
N1 C24 H24A 108.7
C25 C24 H24A 108.7
N1 C24 H24B 108.7
C25 C24 H24B 108.7
H24A C24 H24B 107.6
C26 C25 C30 118.1(3)
C26 C25 C24 119.3(3)
C30 C25 C24 122.6(3)
C25 C26 C27 120.2(3)
C25 C26 H26 119.9
C27 C26 H26 119.9
C28 C27 C26 120.5(3)
C28 C27 H27 119.7
C26 C27 H27 119.7
C29 C28 C27 119.8(3)
C29 C28 H28 120.1
C27 C28 H28 120.1
C28 C29 C30 120.0(3)
C28 C29 H29 120.0
C30 C29 H29 120.0
C25 C30 C29 121.3(3)
C25 C30 H30 119.3
C29 C30 H30 119.3

loop_
_geom_bond_atom_site_label_1
_geom_bond_atom_site_label_2
_geom_bond_distance
N1 C1 1.418(3)
N1 C24 1.465(3)
N1 C17 1.480(3)
N2 C2 1.372(3)
N2 C1 1.427(3)
N2 C5 1.511(3)
N3 C2 1.366(3)
N3 H3A 0.8202
N3 H3B 0.8648
N4 C9 1.144(3)
C1 C4 1.365(3)
C2 C3 1.373(3)
C3 C9 1.409(3)
C3 C4 1.421(3)
C4 C10 1.483(3)
C5 C6 1.514(3)
C5 C7 1.530(4)
C5 C8 1.530(4)
C6 H6A 0.9600
C6 H6B 0.9600
C6 H6C 0.9600
C7 H7A 0.9600
C7 H7B 0.9600
C7 H7C 0.9600
C8 H8A 0.9600
C8 H8B 0.9600
C8 H8C 0.9600
C10 C11 1.376(4)
C10 C15 1.387(4)
C11 C12 1.387(4)
C11 H11 0.9300
C12 C13 1.373(4)
C12 H12 0.9300
C13 C14 1.370(5)
C13 C16 1.523(9)
C13 C16A 1.516(9)
C14 C15 1.377(4)
C14 H14 0.9300
C15 H15 0.9300
C16 H16A 0.9600
C16 H16B 0.9600
C16 H16C 0.9600
C16A H16D 0.9600
C16A H16E 0.9600
C16A H16F 0.9600
C17 C18 1.504(4)
C17 H17A 0.9700
C17 H17B 0.9700
C18 C23 1.385(4)
C18 C19 1.385(4)
C19 C20 1.377(4)
C19 H19 0.9300
C20 C21 1.365(5)
C20 H20 0.9300
C21 C22 1.366(4)
C21 H21 0.9300
C22 C23 1.385(4)
C22 H22 0.9300
C23 H23 0.9300
C24 C25 1.512(4)
C24 H24A 0.9700
C24 H24B 0.9700
C25 C26 1.369(4)
C25 C30 1.378(4)
C26 C27 1.389(5)
C26 H26 0.9300
C27 C28 1.358(5)
C27 H27 0.9300
C28 C29 1.354(5)
C28 H28 0.9300
C29 C30 1.375(4)
C29 H29 0.9300
C30 H30 0.9300

loop_
_geom_torsion_atom_site_label_1
_geom_torsion_atom_site_label_2
_geom_torsion_atom_site_label_3
_geom_torsion_atom_site_label_4
_geom_torsion
C24 N1 C1 C4 -70.8(3)
C17 N1 C1 C4 58.3(3)
C24 N1 C1 N2 124.2(3)
C17 N1 C1 N2 -106.8(2)
C2 N2 C1 C4 -1.6(3)
C5 N2 C1 C4 170.0(2)
C2 N2 C1 N1 166.1(2)
C5 N2 C1 N1 -22.3(4)
C1 N2 C2 N3 176.8(2)
C5 N2 C2 N3 4.5(4)
C1 N2 C2 C3 0.8(3)
C5 N2 C2 C3 -171.5(2)
N3 C2 C3 C9 5.5(4)
N2 C2 C3 C9 -178.6(2)
N3 C2 C3 C4 -175.7(3)
N2 C2 C3 C4 0.3(3)
N1 C1 C4 C3 -164.9(2)
N2 C1 C4 C3 1.7(3)
N1 C1 C4 C10 16.2(4)
N2 C1 C4 C10 -177.3(2)
C2 C3 C4 C1 -1.2(3)
C9 C3 C4 C1 177.5(3)
C2 C3 C4 C10 177.8(2)
C9 C3 C4 C10 -3.4(4)
C2 N2 C5 C6 173.3(2)
C1 N2 C5 C6 2.8(4)
C2 N2 C5 C7 -67.9(3)
C1 N2 C5 C7 121.6(3)
C2 N2 C5 C8 54.6(3)
C1 N2 C5 C8 -115.8(3)
C2 C3 C9 N4 7(20)
C4 C3 C9 N4 -171(100)
C1 C4 C10 C11 -113.5(3)
C3 C4 C10 C11 67.7(3)
C1 C4 C10 C15 71.0(4)
C3 C4 C10 C15 -107.9(3)
C15 C10 C11 C12 -0.4(4)
C4 C10 C11 C12 -176.2(2)
C10 C11 C12 C13 0.6(5)
C11 C12 C13 C14 -1.3(5)
C11 C12 C13 C16 174.9(4)
C11 C12 C13 C16A -176.5(5)
C12 C13 C14 C15 1.9(5)
C16 C13 C14 C15 -173.6(5)
C16A C13 C14 C15 178.0(4)
C11 C10 C15 C14 1.0(4)
C4 C10 C15 C14 176.8(3)
C13 C14 C15 C10 -1.8(5)
C1 N1 C17 C18 64.7(3)
C24 N1 C17 C18 -166.1(2)
N1 C17 C18 C23 -91.8(3)
N1 C17 C18 C19 88.2(3)
C23 C18 C19 C20 0.1(4)
C17 C18 C19 C20 -179.9(3)
C18 C19 C20 C21 -0.4(5)
C19 C20 C21 C22 0.5(5)
C20 C21 C22 C23 -0.3(5)
C21 C22 C23 C18 0.0(4)
C19 C18 C23 C22 0.1(4)
C17 C18 C23 C22 -179.9(2)
C1 N1 C24 C25 -173.0(2)
C17 N1 C24 C25 58.8(3)
N1 C24 C25 C26 -131.2(3)
N1 C24 C25 C30 50.8(4)
C30 C25 C26 C27 -0.8(5)
C24 C25 C26 C27 -178.9(3)
C25 C26 C27 C28 1.2(6)
C26 C27 C28 C29 -0.7(6)
C27 C28 C29 C30 -0.2(6)
C26 C25 C30 C29 -0.1(5)
C24 C25 C30 C29 178.0(3)
C28 C29 C30 C25 0.6(5)
